data_4303491
loop_
_publ_author_name
'Gudrun Goretzki'
'E. Stephen Davies'
'Stephen P. Argent'
'John E. Warren'
'Alexander J. Blake'
'Neil R. Champness'

_publ_section_title
;
Building Multistate Redox-Active Architectures Using Metal-Complex
Functionalized Perylene Bis-imides
;
_journal_name_full 'Inorganic Chemistry'
_journal_page_first 10264
_journal_page_last 10274
_journal_paper_doi 10.1021/ic901379d
_journal_volume 48
_journal_year 2009
_chemical_formula_moiety 'C46 H36 Co2 N2 O4 S4, C7 H8, C3.5 H4'
_chemical_formula_sum 'C56.5 H48 Co2 N2 O4 S4'
_chemical_formula_weight 1065.07
_chemical_name_systematic
; 
 ? 
;
_space_group_IT_number 2
_symmetry_cell_setting triclinic
_symmetry_space_group_name_Hall '-P 1'
_symmetry_space_group_name_H-M 'P -1'
_atom_sites_solution_hydrogens geom
_atom_sites_solution_primary direct
_atom_sites_solution_secondary difmap
_audit_creation_method SHELXL-97
_cell_angle_alpha 95.1290(10)
_cell_angle_beta 108.2140(10)
_cell_angle_gamma 108.3760(10)
_cell_formula_units_Z 2
_cell_length_a 13.2568(6)
_cell_length_b 13.7187(6)
_cell_length_c 14.9131(7)
_cell_measurement_reflns_used 9397
_cell_measurement_temperature 150(2)
_cell_measurement_theta_max 29.57
_cell_measurement_theta_min 2.32
_cell_volume 2391.20(19)
_computing_cell_refinement 'Bruker SAINT v7.23A'
_computing_data_collection 'Bruker SMART apex2 v2.1-0'
_computing_data_reduction 'Bruker SAINT v7.23A'
_computing_molecular_graphics 'Bruker SHELXTL'
_computing_publication_material 'Bruker SHELXTL'
_computing_structure_refinement 'SHELXL-97 (Sheldrick, 1997)'
_computing_structure_solution 'SHELXS-97 (Sheldrick, 1990)'
_diffrn_ambient_temperature 150(2)
_diffrn_measured_fraction_theta_full 0.968
_diffrn_measured_fraction_theta_max 0.968
_diffrn_measurement_device_type 'Bruker SMART ApexII CCD Diffractometer'
_diffrn_measurement_method 'thin slice \w scans'
_diffrn_radiation_monochromator 'silicon (111)'
_diffrn_radiation_source 'Daresbury SRS Station 9.8'
_diffrn_radiation_type SYNCHROTRON
_diffrn_radiation_wavelength 0.69110
_diffrn_reflns_av_R_equivalents 0.0479
_diffrn_reflns_av_sigmaI/netI 0.0721
_diffrn_reflns_limit_h_max 18
_diffrn_reflns_limit_h_min -18
_diffrn_reflns_limit_k_max 19
_diffrn_reflns_limit_k_min -19
_diffrn_reflns_limit_l_max 21
_diffrn_reflns_limit_l_min -21
_diffrn_reflns_number 27294
_diffrn_reflns_theta_full 29.60
_diffrn_reflns_theta_max 29.60
_diffrn_reflns_theta_min 1.88
_exptl_absorpt_coefficient_mu 0.920
_exptl_absorpt_correction_T_max 0.9555
_exptl_absorpt_correction_T_min 0.7573
_exptl_absorpt_correction_type multi-scan
_exptl_absorpt_process_details sadabs
_exptl_crystal_colour 'dark blue'
_exptl_crystal_density_diffrn 1.479
_exptl_crystal_density_method 'not measured'
_exptl_crystal_description block
_exptl_crystal_F_000 1102
_exptl_crystal_size_max 0.32
_exptl_crystal_size_mid 0.10
_exptl_crystal_size_min 0.05
_refine_diff_density_max 1.085
_refine_diff_density_min -0.551
_refine_diff_density_rms 0.089
_refine_ls_extinction_method none
_refine_ls_goodness_of_fit_ref 1.038
_refine_ls_hydrogen_treatment constr
_refine_ls_matrix_type full
_refine_ls_number_parameters 658
_refine_ls_number_reflns 14145
_refine_ls_number_restraints 170
_refine_ls_restrained_S_all 1.037
_refine_ls_R_factor_all 0.0670
_refine_ls_R_factor_gt 0.0538
_refine_ls_shift/su_max 0.001
_refine_ls_shift/su_mean 0.000
_refine_ls_structure_factor_coef Fsqd
_refine_ls_weighting_details 'calc w=1/[\s^2^(Fo^2^)+(0.0797P)^2^+1.1533P] where P=(Fo^2^+2Fc^2^)/3'
_refine_ls_weighting_scheme calc
_refine_ls_wR_factor_gt 0.1498
_refine_ls_wR_factor_ref 0.1609
_reflns_number_gt 11253
_reflns_number_total 14145
_reflns_threshold_expression >2sigma(I)
_cod_data_source_file ic901379d_si_002_3.cif
_cod_data_source_block 1xcobum
_cod_depositor_comments
;
The following automatic conversions were performed:
'_symmetry_cell_setting' value 'Triclinic' changed to 'triclinic'
according to '/home/saulius/struct/CIF-dictionaries/cif_core.dic'
dictionary named 'cif_core.dic' version 2.4.1 from 2010-06-29.

Automatic conversion script
Id: cif_fix_enum 1527 2010-12-29 10:47:43Z saulius 
;
_cod_original_formula_sum 'C56.50 H48 Co2 N2 O4 S4'
_cod_database_code 4303491

loop_
_symmetry_equiv_pos_as_xyz
'x, y, z'
'-x, -y, -z'

loop_
_atom_site_label
_atom_site_type_symbol
_atom_site_fract_x
_atom_site_fract_y
_atom_site_fract_z
_atom_site_U_iso_or_equiv
_atom_site_adp_type
_atom_site_occupancy
_atom_site_symmetry_multiplicity
_atom_site_calc_flag
_atom_site_refinement_flags
_atom_site_disorder_assembly
_atom_site_disorder_group
Co1 Co 0.95344(3) -0.19960(3) 0.73402(3) 0.03128(9) Uani 1 1 d . . .
Co2 Co 0.83627(3) 0.60474(2) 1.05598(2) 0.02775(9) Uani 1 1 d . . .
C1 C 0.80607(19) 0.05463(17) 0.71927(16) 0.0252(4) Uani 1 1 d . . .
C2 C 0.81510(19) 0.09723(17) 0.63841(17) 0.0269(4) Uani 1 1 d . . .
H2 H 0.8470 0.0691 0.5984 0.032 Uiso 1 1 calc R . .
C3 C 0.77885(18) 0.17859(17) 0.61586(16) 0.0250(4) Uani 1 1 d . . .
C4 C 0.70720(19) 0.31263(17) 0.65824(16) 0.0259(4) Uani 1 1 d . . .
C5 C 0.6669(2) 0.35811(18) 0.71880(17) 0.0288(4) Uani 1 1 d . . .
H5 H 0.6430 0.4150 0.7039 0.035 Uiso 1 1 calc R . .
C6 C 0.6610(2) 0.32091(17) 0.80190(17) 0.0280(4) Uani 1 1 d . . .
H6 H 0.6344 0.3542 0.8434 0.034 Uiso 1 1 calc R . .
C7 C 0.68198(18) 0.25342(16) 0.99373(16) 0.0245(4) Uani 1 1 d . B .
C8 C 0.65862(19) 0.20237(17) 1.06635(16) 0.0257(4) Uani 1 1 d . . .
H8 H 0.6509 0.2405 1.1187 0.031 Uiso 1 1 calc R . .
C9 C 0.64650(18) 0.09869(16) 1.06400(16) 0.0246(4) Uani 1 1 d . . .
C10 C 0.64925(19) -0.06415(17) 0.98599(16) 0.0253(4) Uani 1 1 d . . .
C11 C 0.6583(2) -0.12101(17) 0.90995(17) 0.0292(4) Uani 1 1 d . . .
H11 H 0.6427 -0.1942 0.9048 0.035 Uiso 1 1 calc R . .
C12 C 0.6904(2) -0.07095(17) 0.84029(18) 0.0298(4) Uani 1 1 d . . .
H12 H 0.6976 -0.1108 0.7887 0.036 Uiso 1 1 calc R . .
C13 C 0.71226(19) 0.03627(17) 0.84455(15) 0.0244(4) Uani 1 1 d . . .
C14 C 0.75167(18) 0.09087(16) 0.77482(15) 0.0230(4) Uani 1 1 d . . .
C15 C 0.72691(17) 0.18317(16) 0.75959(15) 0.0224(4) Uani 1 1 d . . .
C16 C 0.73750(18) 0.22495(16) 0.67788(15) 0.0234(4) Uani 1 1 d . . .
C17 C 0.69314(18) 0.23577(16) 0.82576(16) 0.0241(4) Uani 1 1 d . . .
C18 C 0.69054(18) 0.19744(16) 0.91430(15) 0.0231(4) Uani 1 1 d . . .
C19 C 0.68870(18) 0.09250(16) 0.91562(15) 0.0228(4) Uani 1 1 d . . .
C20 C 0.66236(18) 0.04236(16) 0.98879(15) 0.0235(4) Uani 1 1 d . . .
C21 C 0.7854(2) 0.21788(18) 0.52762(17) 0.0278(4) Uani 1 1 d . . .
O22 O 0.82413(17) 0.18188(15) 0.47407(13) 0.0369(4) Uani 1 1 d . . .
N23 N 0.74511(18) 0.29868(16) 0.50799(14) 0.0289(4) Uani 1 1 d . . .
C24 C 0.7124(2) 0.35288(19) 0.57054(16) 0.0289(4) Uani 1 1 d . . .
O25 O 0.68776(18) 0.42856(15) 0.55198(14) 0.0393(4) Uani 1 1 d . . .
C26 C 0.62295(19) 0.04879(17) 1.14286(16) 0.0267(4) Uani 1 1 d . . .
O27 O 0.61316(17) 0.09607(14) 1.21118(13) 0.0350(4) Uani 1 1 d . . .
N28 N 0.61595(17) -0.05507(15) 1.13834(14) 0.0269(4) Uani 1 1 d . . .
C29 C 0.62457(19) -0.11636(17) 1.06293(17) 0.0268(4) Uani 1 1 d . . .
O30 O 0.61432(16) -0.20752(13) 1.06283(13) 0.0321(4) Uani 1 1 d . . .
C31 C 0.8647(2) -0.02032(17) 0.74737(17) 0.0274(4) Uani 1 1 d . . .
S32 S 0.84554(5) -0.12353(5) 0.66151(4) 0.03188(13) Uani 1 1 d . . .
C33 C 0.9399(2) -0.00657(18) 0.83879(18) 0.0309(5) Uani 1 1 d . . .
H33 H 0.9517 0.0494 0.8879 0.037 Uiso 1 1 calc R . .
S34 S 1.01244(6) -0.08964(5) 0.86476(5) 0.03485(14) Uani 1 1 d . . .
C35 C 1.0451(3) -0.2928(2) 0.7811(3) 0.0477(7) Uani 1 1 d . . .
H35 H 1.0964 -0.2852 0.8488 0.057 Uiso 1 1 calc R . .
C36 C 1.0773(3) -0.2444(2) 0.7093(2) 0.0452(7) Uani 1 1 d . . .
H36 H 1.1555 -0.1965 0.7174 0.054 Uiso 1 1 calc R . .
C37 C 0.9804(3) -0.2759(2) 0.6246(2) 0.0486(7) Uani 1 1 d . . .
H37 H 0.9778 -0.2541 0.5620 0.058 Uiso 1 1 calc R . .
C38 C 0.8871(3) -0.3441(2) 0.6429(3) 0.0524(8) Uani 1 1 d . . .
H38 H 0.8072 -0.3789 0.5957 0.063 Uiso 1 1 calc R . .
C39 C 0.9275(3) -0.3539(2) 0.7399(3) 0.0532(8) Uani 1 1 d . . .
H39 H 0.8809 -0.3968 0.7736 0.064 Uiso 1 1 calc R . .
C41 C 0.70518(19) 0.36816(17) 1.01214(16) 0.0263(4) Uani 1 1 d . . .
S42 S 0.83658(5) 0.45260(4) 1.02002(5) 0.03001(13) Uani 1 1 d . B .
C43 C 0.6314(2) 0.41032(18) 1.03030(19) 0.0324(5) Uani 1 1 d D B .
H43 H 0.5586 0.3657 1.0272 0.039 Uiso 1 1 calc R A 1
S44 S 0.66999(7) 0.54341(5) 1.05860(9) 0.0328(3) Uani 0.928(5) 1 d PD B 1
S44' S 0.6516(12) 0.5403(9) 1.0091(16) 0.051(4) Uiso 0.072(5) 1 d PD B 2
C45 C 0.8594(3) 0.76095(19) 1.0776(2) 0.0427(6) Uani 1 1 d . B .
H45 H 0.7990 0.7909 1.0744 0.051 Uiso 1 1 calc R . .
C46 C 0.8913(3) 0.7339(2) 1.0001(2) 0.0442(6) Uani 1 1 d . B .
H46 H 0.8571 0.7410 0.9322 0.053 Uiso 1 1 calc R . .
C47 C 0.9792(3) 0.6946(2) 1.0345(3) 0.0484(7) Uani 1 1 d . B .
H47 H 1.0193 0.6697 0.9959 0.058 Uiso 1 1 calc R . .
C48 C 1.0002(3) 0.6972(2) 1.1333(3) 0.0524(8) Uani 1 1 d . B .
H48 H 1.0584 0.6743 1.1775 0.063 Uiso 1 1 calc R . .
C49 C 0.9263(3) 0.7374(2) 1.1598(2) 0.0508(8) Uani 1 1 d . B .
H49 H 0.9230 0.7487 1.2258 0.061 Uiso 1 1 calc R . .
C51 C 0.7361(2) 0.3307(2) 0.41434(17) 0.0334(5) Uani 1 1 d . . .
H51A H 0.6681 0.3504 0.3914 0.040 Uiso 1 1 calc R . .
H51B H 0.7253 0.2702 0.3662 0.040 Uiso 1 1 calc R . .
C52 C 0.8402(2) 0.4221(2) 0.42095(18) 0.0337(5) Uani 1 1 d . . .
H52A H 0.9080 0.4018 0.4413 0.040 Uiso 1 1 calc R . .
H52B H 0.8527 0.4822 0.4705 0.040 Uiso 1 1 calc R . .
C53 C 0.8264(3) 0.4557(2) 0.3241(2) 0.0417(6) Uani 1 1 d . . .
H53A H 0.8112 0.3947 0.2744 0.050 Uiso 1 1 calc R . .
H53B H 0.7597 0.4776 0.3050 0.050 Uiso 1 1 calc R . .
C54 C 0.9315(3) 0.5457(3) 0.3276(3) 0.0584(9) Uani 1 1 d . . .
H54A H 0.9393 0.6098 0.3683 0.088 Uiso 1 1 calc R . .
H54B H 0.9233 0.5571 0.2622 0.088 Uiso 1 1 calc R . .
H54C H 0.9994 0.5280 0.3546 0.088 Uiso 1 1 calc R . .
C61 C 0.5990(2) -0.10345(19) 1.21969(17) 0.0309(5) Uani 1 1 d . . .
H61A H 0.5683 -0.1809 1.1985 0.037 Uiso 1 1 calc R . .
H61B H 0.5422 -0.0829 1.2387 0.037 Uiso 1 1 calc R . .
C62 C 0.7091(2) -0.0703(2) 1.30659(18) 0.0368(5) Uani 1 1 d . . .
H62A H 0.6922 -0.1019 1.3598 0.044 Uiso 1 1 calc R . .
H62B H 0.7382 0.0069 1.3283 0.044 Uiso 1 1 calc R . .
C63 C 0.8022(2) -0.1016(3) 1.2879(2) 0.0489(7) Uani 1 1 d . . .
H63A H 0.8289 -0.0614 1.2425 0.059 Uiso 1 1 calc R . .
H63B H 0.7710 -0.1772 1.2576 0.059 Uiso 1 1 calc R . .
C64 C 0.9023(3) -0.0803(4) 1.3814(3) 0.0744(13) Uani 1 1 d . . .
H64A H 0.9349 -0.0050 1.4103 0.112 Uiso 1 1 calc R . .
H64B H 0.9606 -0.1020 1.3677 0.112 Uiso 1 1 calc R . .
H64C H 0.8760 -0.1200 1.4264 0.112 Uiso 1 1 calc R . .
C71 C 0.4383(4) 0.4597(3) 0.6797(4) 0.0739(10) Uani 1 1 d DU . .
C72 C 0.4757(4) 0.5117(4) 0.6156(3) 0.0729(10) Uani 1 1 d DU . .
H72 H 0.4364 0.4849 0.5482 0.087 Uiso 1 1 calc R . .
C73 C 0.5730(4) 0.6053(4) 0.6494(3) 0.0737(10) Uani 1 1 d DU . .
H73 H 0.5973 0.6421 0.6044 0.088 Uiso 1 1 calc R . .
C74 C 0.6308(4) 0.6423(3) 0.7434(3) 0.0697(10) Uani 1 1 d DU . .
H74 H 0.6963 0.7051 0.7653 0.084 Uiso 1 1 calc R . .
C75 C 0.5958(4) 0.5897(3) 0.8092(3) 0.0723(10) Uani 1 1 d DU . .
H75 H 0.6384 0.6155 0.8763 0.087 Uiso 1 1 calc R . .
C76 C 0.4978(4) 0.4983(3) 0.7778(3) 0.0656(9) Uani 1 1 d DU . .
H76 H 0.4725 0.4633 0.8232 0.079 Uiso 1 1 calc R . .
C77 C 0.3386(5) 0.3582(4) 0.6428(6) 0.131(3) Uani 1 1 d DU . .
H77A H 0.2683 0.3722 0.6155 0.197 Uiso 1 1 calc R . .
H77B H 0.3346 0.3219 0.6960 0.197 Uiso 1 1 calc R . .
H77C H 0.3475 0.3139 0.5927 0.197 Uiso 1 1 calc R . .
C81 C 0.5080(5) -0.0458(6) 0.5242(4) 0.0546(14) Uani 0.50 1 d PDU C -1
C82 C 0.5324(11) -0.0277(11) 0.4434(9) 0.061(2) Uani 0.50 1 d PDU C -1
H82 H 0.5610 -0.0722 0.4145 0.073 Uiso 0.50 1 calc PR C -1
C83 C 0.5151(6) 0.0577(7) 0.4030(5) 0.0650(18) Uani 0.50 1 d PDU C -1
H83 H 0.5330 0.0713 0.3474 0.078 Uiso 0.50 1 calc PR C -1
C84 C 0.472(2) 0.1207(14) 0.4442(12) 0.067(3) Uani 0.50 1 d PDU C -1
H84 H 0.4601 0.1777 0.4165 0.081 Uiso 0.50 1 calc PR C -1
C85 C 0.4474(7) 0.1025(7) 0.5243(6) 0.0678(18) Uani 0.50 1 d PDU C -1
H85 H 0.4180 0.1466 0.5527 0.081 Uiso 0.50 1 calc PR C -1
C86 C 0.4654(12) 0.0177(10) 0.5651(10) 0.061(2) Uani 0.50 1 d PDU C -1
H86 H 0.4480 0.0046 0.6210 0.073 Uiso 0.50 1 calc PR C -1
C87 C 0.5272(19) -0.1342(15) 0.5695(13) 0.070(3) Uani 0.50 1 d PDU C -1
H87A H 0.5205 -0.1904 0.5201 0.105 Uiso 0.50 1 calc PR C -1
H87B H 0.4701 -0.1613 0.5988 0.105 Uiso 0.50 1 calc PR C -1
H87C H 0.6036 -0.1091 0.6193 0.105 Uiso 0.50 1 calc PR C -1

loop_
_atom_site_aniso_label
_atom_site_aniso_U_11
_atom_site_aniso_U_22
_atom_site_aniso_U_33
_atom_site_aniso_U_23
_atom_site_aniso_U_13
_atom_site_aniso_U_12
Co1 0.03478(18) 0.02513(16) 0.04189(19) 0.00752(13) 0.01874(14) 0.01620(13)
Co2 0.02852(16) 0.01941(15) 0.03644(18) 0.00424(12) 0.01466(13) 0.00763(12)
C1 0.0291(10) 0.0200(9) 0.0297(10) 0.0049(8) 0.0138(8) 0.0100(8)
C2 0.0309(10) 0.0238(10) 0.0313(11) 0.0048(8) 0.0163(8) 0.0121(8)
C3 0.0279(10) 0.0220(9) 0.0268(10) 0.0045(8) 0.0119(8) 0.0095(8)
C4 0.0296(10) 0.0240(10) 0.0261(10) 0.0065(8) 0.0111(8) 0.0110(8)
C5 0.0369(12) 0.0245(10) 0.0322(11) 0.0089(8) 0.0154(9) 0.0169(9)
C6 0.0353(11) 0.0232(10) 0.0319(11) 0.0064(8) 0.0165(9) 0.0145(9)
C7 0.0275(10) 0.0197(9) 0.0291(10) 0.0041(7) 0.0131(8) 0.0095(8)
C8 0.0304(10) 0.0211(9) 0.0296(10) 0.0033(8) 0.0146(8) 0.0113(8)
C9 0.0278(10) 0.0207(9) 0.0263(10) 0.0046(7) 0.0116(8) 0.0084(8)
C10 0.0301(10) 0.0204(9) 0.0276(10) 0.0060(8) 0.0128(8) 0.0095(8)
C11 0.0401(12) 0.0190(9) 0.0345(11) 0.0068(8) 0.0199(9) 0.0120(9)
C12 0.0412(12) 0.0210(10) 0.0344(11) 0.0058(8) 0.0208(10) 0.0136(9)
C13 0.0295(10) 0.0209(9) 0.0267(10) 0.0055(7) 0.0132(8) 0.0109(8)
C14 0.0279(10) 0.0180(8) 0.0258(9) 0.0040(7) 0.0123(8) 0.0093(7)
C15 0.0224(9) 0.0197(9) 0.0261(9) 0.0048(7) 0.0100(7) 0.0075(7)
C16 0.0251(9) 0.0206(9) 0.0258(9) 0.0043(7) 0.0103(7) 0.0093(8)
C17 0.0272(10) 0.0189(9) 0.0281(10) 0.0035(7) 0.0124(8) 0.0088(7)
C18 0.0250(9) 0.0182(9) 0.0289(10) 0.0047(7) 0.0128(8) 0.0084(7)
C19 0.0264(9) 0.0176(8) 0.0262(9) 0.0040(7) 0.0112(7) 0.0088(7)
C20 0.0247(9) 0.0192(9) 0.0272(10) 0.0041(7) 0.0105(8) 0.0076(7)
C21 0.0320(11) 0.0251(10) 0.0291(10) 0.0063(8) 0.0144(8) 0.0107(8)
O22 0.0522(11) 0.0373(10) 0.0364(9) 0.0129(7) 0.0266(8) 0.0241(8)
N23 0.0378(10) 0.0275(9) 0.0273(9) 0.0097(7) 0.0157(8) 0.0144(8)
C24 0.0336(11) 0.0293(11) 0.0269(10) 0.0082(8) 0.0122(8) 0.0135(9)
O25 0.0589(12) 0.0384(10) 0.0374(9) 0.0170(8) 0.0237(9) 0.0310(9)
C26 0.0307(10) 0.0241(10) 0.0286(10) 0.0056(8) 0.0143(8) 0.0106(8)
O27 0.0523(11) 0.0311(9) 0.0332(9) 0.0092(7) 0.0251(8) 0.0197(8)
N28 0.0323(9) 0.0254(9) 0.0273(9) 0.0083(7) 0.0152(7) 0.0110(7)
C29 0.0283(10) 0.0223(9) 0.0306(10) 0.0058(8) 0.0122(8) 0.0087(8)
O30 0.0435(9) 0.0221(7) 0.0361(9) 0.0103(6) 0.0196(7) 0.0127(7)
C31 0.0343(11) 0.0220(9) 0.0335(11) 0.0076(8) 0.0180(9) 0.0138(8)
S32 0.0412(3) 0.0285(3) 0.0334(3) 0.0050(2) 0.0165(2) 0.0198(2)
C33 0.0357(12) 0.0235(10) 0.0372(12) 0.0058(9) 0.0170(9) 0.0118(9)
S34 0.0402(3) 0.0294(3) 0.0370(3) 0.0099(2) 0.0120(2) 0.0162(2)
C35 0.0528(17) 0.0463(16) 0.0622(19) 0.0205(14) 0.0252(15) 0.0347(14)
C36 0.0453(15) 0.0384(14) 0.0677(19) 0.0112(13) 0.0322(14) 0.0240(12)
C37 0.066(2) 0.0424(15) 0.0528(17) 0.0047(13) 0.0286(15) 0.0337(15)
C38 0.0479(16) 0.0308(13) 0.076(2) -0.0075(14) 0.0166(15) 0.0215(12)
C39 0.0580(18) 0.0268(13) 0.093(3) 0.0189(15) 0.0429(18) 0.0226(13)
C41 0.0315(10) 0.0199(9) 0.0303(10) 0.0035(8) 0.0149(8) 0.0095(8)
S42 0.0290(3) 0.0226(2) 0.0418(3) 0.0049(2) 0.0165(2) 0.0104(2)
C43 0.0345(12) 0.0215(10) 0.0457(13) 0.0035(9) 0.0221(10) 0.0093(9)
S44 0.0346(4) 0.0191(3) 0.0531(7) 0.0056(3) 0.0261(4) 0.0110(2)
C45 0.0458(15) 0.0187(10) 0.0669(19) 0.0095(11) 0.0270(13) 0.0093(10)
C46 0.0489(16) 0.0340(13) 0.0488(16) 0.0172(12) 0.0220(13) 0.0072(12)
C47 0.0411(15) 0.0289(13) 0.083(2) 0.0109(13) 0.0383(15) 0.0070(11)
C48 0.0335(14) 0.0344(14) 0.070(2) 0.0173(14) 0.0037(13) 0.0004(11)
C49 0.0596(19) 0.0282(13) 0.0472(16) -0.0032(11) 0.0198(14) -0.0042(12)
C51 0.0439(13) 0.0354(12) 0.0268(11) 0.0102(9) 0.0152(9) 0.0186(11)
C52 0.0462(14) 0.0331(12) 0.0309(11) 0.0113(9) 0.0192(10) 0.0196(11)
C53 0.0568(17) 0.0440(15) 0.0369(13) 0.0200(11) 0.0226(12) 0.0261(13)
C54 0.080(2) 0.0529(19) 0.0517(18) 0.0272(16) 0.0341(17) 0.0215(18)
C61 0.0367(12) 0.0293(11) 0.0337(11) 0.0131(9) 0.0202(9) 0.0120(9)
C62 0.0414(13) 0.0436(14) 0.0295(11) 0.0126(10) 0.0168(10) 0.0155(11)
C63 0.0372(14) 0.075(2) 0.0388(14) 0.0180(14) 0.0173(11) 0.0214(14)
C64 0.0405(17) 0.130(4) 0.053(2) 0.024(2) 0.0134(15) 0.033(2)
C71 0.062(2) 0.071(2) 0.102(3) 0.021(2) 0.029(2) 0.0408(18)
C72 0.078(2) 0.085(3) 0.063(2) 0.0207(19) 0.0121(18) 0.051(2)
C73 0.102(3) 0.068(2) 0.076(2) 0.032(2) 0.043(2) 0.049(2)
C74 0.092(3) 0.0472(19) 0.081(2) 0.0106(17) 0.044(2) 0.0270(19)
C75 0.097(3) 0.066(2) 0.067(2) 0.0133(18) 0.037(2) 0.040(2)
C76 0.084(2) 0.068(2) 0.080(2) 0.0309(18) 0.053(2) 0.0479(19)
C77 0.077(3) 0.071(3) 0.222(8) 0.012(4) 0.035(4) 0.021(3)
C81 0.030(2) 0.072(4) 0.044(3) -0.009(2) 0.012(2) 0.003(3)
C82 0.040(5) 0.088(6) 0.043(4) -0.009(4) 0.021(4) 0.010(4)
C83 0.048(3) 0.088(5) 0.040(3) -0.007(3) 0.018(3) 0.004(3)
C84 0.045(5) 0.075(6) 0.063(5) -0.003(4) 0.019(5) 0.003(4)
C85 0.053(4) 0.071(4) 0.071(4) -0.013(3) 0.034(3) 0.009(3)
C86 0.048(5) 0.075(5) 0.048(5) -0.014(4) 0.029(4) 0.002(4)
C87 0.037(5) 0.084(7) 0.065(7) 0.006(5) 0.005(4) 0.006(5)

loop_
_atom_type_symbol
_atom_type_description
_atom_type_scat_dispersion_real
_atom_type_scat_dispersion_imag
_atom_type_scat_source
C C 0.0033 0.0016 'International Tables Vol C Tables 4.2.6.8 and 6.1.1.4'
H H 0.0000 0.0000 'International Tables Vol C Tables 4.2.6.8 and 6.1.1.4'
N N 0.0061 0.0033 'International Tables Vol C Tables 4.2.6.8 and 6.1.1.4'
O O 0.0106 0.0060 'International Tables Vol C Tables 4.2.6.8 and 6.1.1.4'
S S 0.1246 0.1234 'International Tables Vol C Tables 4.2.6.8 and 6.1.1.4'
Co Co 0.3494 0.9721 'International Tables Vol C Tables 4.2.6.8 and 6.1.1.4'

loop_
_geom_angle_atom_site_label_1
_geom_angle_atom_site_label_2
_geom_angle_atom_site_label_3
_geom_angle
_geom_angle_site_symmetry_1
_geom_angle_site_symmetry_3
_geom_angle_publ_flag
C37 Co1 C36 40.14(13) . . ?
C37 Co1 C39 67.70(14) . . ?
C36 Co1 C39 67.80(13) . . ?
C37 Co1 C35 67.68(13) . . ?
C36 Co1 C35 40.43(13) . . ?
C39 Co1 C35 40.28(13) . . ?
C37 Co1 C38 40.42(14) . . ?
C36 Co1 C38 67.84(13) . . ?
C39 Co1 C38 40.27(15) . . ?
C35 Co1 C38 67.80(14) . . ?
C37 Co1 S34 151.83(10) . . ?
C36 Co1 S34 113.80(10) . . ?
C39 Co1 S34 118.41(12) . . ?
C35 Co1 S34 98.70(10) . . ?
C38 Co1 S34 157.94(12) . . ?
C37 Co1 S32 103.19(10) . . ?
C36 Co1 S32 134.67(10) . . ?
C39 Co1 S32 132.74(11) . . ?
C35 Co1 S32 169.62(10) . . ?
C38 Co1 S32 102.13(10) . . ?
S34 Co1 S32 91.66(3) . . ?
C48 Co2 C49 40.47(15) . . ?
C48 Co2 C45 67.60(13) . . ?
C49 Co2 C45 40.27(14) . . ?
C48 Co2 C47 40.44(15) . . ?
C49 Co2 C47 68.17(14) . . ?
C45 Co2 C47 67.75(12) . . ?
C48 Co2 C46 67.59(13) . . ?
C49 Co2 C46 67.79(13) . . ?
C45 Co2 C46 40.16(12) . . ?
C47 Co2 C46 40.24(13) . . ?
C48 Co2 S42 106.17(10) . . ?
C49 Co2 S42 139.83(11) . . ?
C45 Co2 S42 168.44(9) . . ?
C47 Co2 S42 101.08(9) . . ?
C46 Co2 S42 128.98(9) . . ?
C48 Co2 S44 145.08(12) . . ?
C49 Co2 S44 108.52(11) . . ?
C45 Co2 S44 98.82(9) . . ?
C47 Co2 S44 163.29(10) . . ?
C46 Co2 S44 123.05(10) . . ?
S42 Co2 S44 91.62(3) . . ?
C48 Co2 S44' 160.2(5) . . ?
C49 Co2 S44' 119.9(5) . . ?
C45 Co2 S44' 98.5(3) . . ?
C47 Co2 S44' 148.8(5) . . ?
C46 Co2 S44' 111.5(4) . . ?
S42 Co2 S44' 89.8(3) . . ?
S44 Co2 S44' 18.6(5) . . ?
C14 C1 C2 119.42(19) . . ?
C14 C1 C31 122.6(2) . . ?
C2 C1 C31 117.69(19) . . ?
C3 C2 C1 121.6(2) . . ?
C2 C3 C16 119.6(2) . . ?
C2 C3 C21 119.8(2) . . ?
C16 C3 C21 120.64(19) . . ?
C5 C4 C16 119.8(2) . . ?
C5 C4 C24 119.5(2) . . ?
C16 C4 C24 120.6(2) . . ?
C4 C5 C6 120.4(2) . . ?
C5 C6 C17 121.8(2) . . ?
C8 C7 C18 119.85(19) . . ?
C8 C7 C41 115.29(19) . . ?
C18 C7 C41 124.68(19) . . ?
C9 C8 C7 121.9(2) . . ?
C8 C9 C20 119.6(2) . . ?
C8 C9 C26 119.8(2) . . ?
C20 C9 C26 120.51(19) . . ?
C11 C10 C20 119.9(2) . . ?
C11 C10 C29 119.1(2) . . ?
C20 C10 C29 121.00(19) . . ?
C10 C11 C12 119.9(2) . . ?
C11 C12 C13 121.7(2) . . ?
C12 C13 C19 118.6(2) . . ?
C12 C13 C14 122.22(19) . . ?
C19 C13 C14 119.09(19) . . ?
C1 C14 C15 118.86(19) . . ?
C1 C14 C13 124.12(19) . . ?
C15 C14 C13 116.93(18) . . ?
C16 C15 C14 119.46(19) . . ?
C16 C15 C17 119.13(19) . . ?
C14 C15 C17 121.40(19) . . ?
C4 C16 C3 119.69(19) . . ?
C4 C16 C15 120.49(19) . . ?
C3 C16 C15 119.82(19) . . ?
C6 C17 C15 118.14(19) . . ?
C6 C17 C18 122.56(19) . . ?
C15 C17 C18 119.28(18) . . ?
C7 C18 C19 118.53(19) . . ?
C7 C18 C17 124.69(19) . . ?
C19 C18 C17 116.63(18) . . ?
C20 C19 C13 118.55(19) . . ?
C20 C19 C18 119.77(19) . . ?
C13 C19 C18 121.68(19) . . ?
C10 C20 C9 119.67(19) . . ?
C10 C20 C19 120.56(19) . . ?
C9 C20 C19 119.76(19) . . ?
O22 C21 N23 120.8(2) . . ?
O22 C21 C3 122.3(2) . . ?
N23 C21 C3 116.81(19) . . ?
C21 N23 C24 124.65(19) . . ?
C21 N23 C51 118.44(19) . . ?
C24 N23 C51 116.90(19) . . ?
O25 C24 N23 120.7(2) . . ?
O25 C24 C4 122.2(2) . . ?
N23 C24 C4 117.1(2) . . ?
O27 C26 N28 120.4(2) . . ?
O27 C26 C9 122.5(2) . . ?
N28 C26 C9 117.09(19) . . ?
C26 N28 C29 124.80(19) . . ?
C26 N28 C61 117.35(19) . . ?
C29 N28 C61 117.84(19) . . ?
O30 C29 N28 120.9(2) . . ?
O30 C29 C10 122.3(2) . . ?
N28 C29 C10 116.77(19) . . ?
C33 C31 C1 122.2(2) . . ?
C33 C31 S32 117.99(17) . . ?
C1 C31 S32 119.68(17) . . ?
C31 S32 Co1 105.32(8) . . ?
C31 C33 S34 120.19(18) . . ?
C33 S34 Co1 104.83(9) . . ?
C39 C35 C36 107.7(3) . . ?
C39 C35 Co1 69.71(16) . . ?
C36 C35 Co1 69.51(16) . . ?
C37 C36 C35 108.0(3) . . ?
C37 C36 Co1 69.90(16) . . ?
C35 C36 Co1 70.06(15) . . ?
C36 C37 C38 108.5(3) . . ?
C36 C37 Co1 69.96(17) . . ?
C38 C37 Co1 70.16(18) . . ?
C39 C38 C37 107.4(3) . . ?
C39 C38 Co1 69.65(18) . . ?
C37 C38 Co1 69.42(17) . . ?
C35 C39 C38 108.4(3) . . ?
C35 C39 Co1 70.01(16) . . ?
C38 C39 Co1 70.08(17) . . ?
C43 C41 C7 123.5(2) . . ?
C43 C41 S42 118.16(17) . . ?
C7 C41 S42 118.17(16) . . ?
C41 S42 Co2 105.32(8) . . ?
C41 C43 S44 119.88(18) . . ?
C41 C43 S44' 115.2(5) . . ?
S44 C43 S44' 22.7(7) . . ?
C43 S44 Co2 105.01(9) . . ?
C43 S44' Co2 99.7(6) . . ?
C49 C45 C46 108.0(3) . . ?
C49 C45 Co2 69.05(16) . . ?
C46 C45 Co2 69.94(16) . . ?
C45 C46 C47 108.3(3) . . ?
C45 C46 Co2 69.89(15) . . ?
C47 C46 Co2 69.86(16) . . ?
C48 C47 C46 107.1(3) . . ?
C48 C47 Co2 68.88(17) . . ?
C46 C47 Co2 69.90(16) . . ?
C49 C48 C47 108.8(3) . . ?
C49 C48 Co2 69.85(17) . . ?
C47 C48 Co2 70.68(17) . . ?
C48 C49 C45 107.8(3) . . ?
C48 C49 Co2 69.67(18) . . ?
C45 C49 Co2 70.68(16) . . ?
N23 C51 C52 112.7(2) . . ?
C51 C52 C53 111.3(2) . . ?
C54 C53 C52 112.6(3) . . ?
N28 C61 C62 112.1(2) . . ?
C61 C62 C63 114.4(2) . . ?
C62 C63 C64 110.9(3) . . ?
C72 C71 C76 119.4(4) . . ?
C72 C71 C77 119.3(5) . . ?
C76 C71 C77 121.1(5) . . ?
C71 C72 C73 120.0(4) . . ?
C74 C73 C72 120.7(4) . . ?
C73 C74 C75 120.0(4) . . ?
C74 C75 C76 120.4(4) . . ?
C71 C76 C75 119.3(4) . . ?
C82 C81 C86 120.1(10) . . ?
C82 C81 C87 120.9(9) . . ?
C86 C81 C87 119.0(9) . . ?
C81 C82 C83 119.6(10) . . ?
C84 C83 C82 119.9(10) . . ?
C85 C84 C83 120.6(12) . . ?
C84 C85 C86 119.6(10) . . ?
C81 C86 C85 120.2(10) . . ?

loop_
_geom_bond_atom_site_label_1
_geom_bond_atom_site_label_2
_geom_bond_distance
_geom_bond_site_symmetry_2
_geom_bond_publ_flag
Co1 C37 2.045(3) . ?
Co1 C36 2.045(3) . ?
Co1 C39 2.049(3) . ?
Co1 C35 2.053(3) . ?
Co1 C38 2.054(3) . ?
Co1 S34 2.1133(8) . ?
Co1 S32 2.1167(7) . ?
Co2 C48 2.023(3) . ?
Co2 C49 2.026(3) . ?
Co2 C45 2.047(3) . ?
Co2 C47 2.047(3) . ?
Co2 C46 2.048(3) . ?
Co2 S42 2.1096(6) . ?
Co2 S44 2.1116(7) . ?
Co2 S44' 2.172(14) . ?
C1 C14 1.407(3) . ?
C1 C2 1.408(3) . ?
C1 C31 1.488(3) . ?
C2 C3 1.376(3) . ?
C3 C16 1.411(3) . ?
C3 C21 1.483(3) . ?
C4 C5 1.379(3) . ?
C4 C16 1.410(3) . ?
C4 C24 1.477(3) . ?
C5 C6 1.397(3) . ?
C6 C17 1.402(3) . ?
C7 C8 1.403(3) . ?
C7 C18 1.408(3) . ?
C7 C41 1.487(3) . ?
C8 C9 1.376(3) . ?
C9 C20 1.412(3) . ?
C9 C26 1.479(3) . ?
C10 C11 1.376(3) . ?
C10 C20 1.411(3) . ?
C10 C29 1.473(3) . ?
C11 C12 1.397(3) . ?
C12 C13 1.398(3) . ?
C13 C19 1.424(3) . ?
C13 C14 1.465(3) . ?
C14 C15 1.425(3) . ?
C15 C16 1.419(3) . ?
C15 C17 1.431(3) . ?
C17 C18 1.471(3) . ?
C18 C19 1.434(3) . ?
C19 C20 1.417(3) . ?
C21 O22 1.221(3) . ?
C21 N23 1.390(3) . ?
N23 C24 1.394(3) . ?
N23 C51 1.482(3) . ?
C24 O25 1.213(3) . ?
C26 O27 1.222(3) . ?
C26 N28 1.392(3) . ?
N28 C29 1.399(3) . ?
N28 C61 1.478(3) . ?
C29 O30 1.215(3) . ?
C31 C33 1.369(3) . ?
C31 S32 1.719(2) . ?
C33 S34 1.707(2) . ?
C35 C39 1.412(5) . ?
C35 C36 1.416(4) . ?
C36 C37 1.404(5) . ?
C37 C38 1.416(5) . ?
C38 C39 1.412(5) . ?
C41 C43 1.363(3) . ?
C41 S42 1.722(2) . ?
C43 S44 1.706(2) . ?
C43 S44' 1.790(12) . ?
C45 C49 1.402(5) . ?
C45 C46 1.406(4) . ?
C46 C47 1.409(5) . ?
C47 C48 1.407(5) . ?
C48 C49 1.401(5) . ?
C51 C52 1.513(4) . ?
C52 C53 1.528(3) . ?
C53 C54 1.526(5) . ?
C61 C62 1.520(4) . ?
C62 C63 1.521(4) . ?
C63 C64 1.522(5) . ?
C71 C72 1.366(6) . ?
C71 C76 1.384(6) . ?
C71 C77 1.497(6) . ?
C72 C73 1.414(6) . ?
C73 C74 1.330(6) . ?
C74 C75 1.377(6) . ?
C75 C76 1.402(6) . ?
C81 C82 1.367(12) . ?
C81 C86 1.370(12) . ?
C81 C87 1.492(13) . ?
C82 C83 1.413(13) . ?
C83 C84 1.370(12) . ?
C84 C85 1.359(12) . ?
C85 C86 1.412(13) . ?

loop_
_geom_torsion_atom_site_label_1
_geom_torsion_atom_site_label_2
_geom_torsion_atom_site_label_3
_geom_torsion_atom_site_label_4
_geom_torsion
_geom_torsion_site_symmetry_1
_geom_torsion_site_symmetry_2
_geom_torsion_site_symmetry_3
_geom_torsion_site_symmetry_4
_geom_torsion_publ_flag
C14 C1 C2 C3 4.4(3) . . . . ?
C31 C1 C2 C3 -170.0(2) . . . . ?
C1 C2 C3 C16 3.7(3) . . . . ?
C1 C2 C3 C21 -177.3(2) . . . . ?
C16 C4 C5 C6 3.0(4) . . . . ?
C24 C4 C5 C6 179.8(2) . . . . ?
C4 C5 C6 C17 -1.3(4) . . . . ?
C18 C7 C8 C9 1.7(3) . . . . ?
C41 C7 C8 C9 -173.6(2) . . . . ?
C7 C8 C9 C20 2.6(3) . . . . ?
C7 C8 C9 C26 179.4(2) . . . . ?
C20 C10 C11 C12 5.7(4) . . . . ?
C29 C10 C11 C12 -175.0(2) . . . . ?
C10 C11 C12 C13 -1.1(4) . . . . ?
C11 C12 C13 C19 -7.1(4) . . . . ?
C11 C12 C13 C14 176.8(2) . . . . ?
C2 C1 C14 C15 -12.1(3) . . . . ?
C31 C1 C14 C15 162.1(2) . . . . ?
C2 C1 C14 C13 164.3(2) . . . . ?
C31 C1 C14 C13 -21.6(3) . . . . ?
C12 C13 C14 C1 -21.7(3) . . . . ?
C19 C13 C14 C1 162.2(2) . . . . ?
C12 C13 C14 C15 154.7(2) . . . . ?
C19 C13 C14 C15 -21.4(3) . . . . ?
C1 C14 C15 C16 11.8(3) . . . . ?
C13 C14 C15 C16 -164.87(19) . . . . ?
C1 C14 C15 C17 -167.3(2) . . . . ?
C13 C14 C15 C17 16.1(3) . . . . ?
C5 C4 C16 C3 -179.9(2) . . . . ?
C24 C4 C16 C3 3.3(3) . . . . ?
C5 C4 C16 C15 -0.1(3) . . . . ?
C24 C4 C16 C15 -176.8(2) . . . . ?
C2 C3 C16 C4 175.9(2) . . . . ?
C21 C3 C16 C4 -3.0(3) . . . . ?
C2 C3 C16 C15 -3.9(3) . . . . ?
C21 C3 C16 C15 177.08(19) . . . . ?
C14 C15 C16 C4 176.3(2) . . . . ?
C17 C15 C16 C4 -4.6(3) . . . . ?
C14 C15 C16 C3 -3.8(3) . . . . ?
C17 C15 C16 C3 175.3(2) . . . . ?
C5 C6 C17 C15 -3.4(3) . . . . ?
C5 C6 C17 C18 178.2(2) . . . . ?
C16 C15 C17 C6 6.2(3) . . . . ?
C14 C15 C17 C6 -174.7(2) . . . . ?
C16 C15 C17 C18 -175.36(19) . . . . ?
C14 C15 C17 C18 3.7(3) . . . . ?
C8 C7 C18 C19 -7.4(3) . . . . ?
C41 C7 C18 C19 167.4(2) . . . . ?
C8 C7 C18 C17 168.0(2) . . . . ?
C41 C7 C18 C17 -17.2(3) . . . . ?
C6 C17 C18 C7 -15.3(3) . . . . ?
C15 C17 C18 C7 166.3(2) . . . . ?
C6 C17 C18 C19 160.2(2) . . . . ?
C15 C17 C18 C19 -18.2(3) . . . . ?
C12 C13 C19 C20 10.3(3) . . . . ?
C14 C13 C19 C20 -173.41(19) . . . . ?
C12 C13 C19 C18 -169.4(2) . . . . ?
C14 C13 C19 C18 6.9(3) . . . . ?
C7 C18 C19 C20 8.9(3) . . . . ?
C17 C18 C19 C20 -166.85(19) . . . . ?
C7 C18 C19 C13 -171.4(2) . . . . ?
C17 C18 C19 C13 12.8(3) . . . . ?
C11 C10 C20 C9 176.3(2) . . . . ?
C29 C10 C20 C9 -2.9(3) . . . . ?
C11 C10 C20 C19 -2.2(3) . . . . ?
C29 C10 C20 C19 178.5(2) . . . . ?
C8 C9 C20 C10 -179.6(2) . . . . ?
C26 C9 C20 C10 3.6(3) . . . . ?
C8 C9 C20 C19 -1.0(3) . . . . ?
C26 C9 C20 C19 -177.85(19) . . . . ?
C13 C19 C20 C10 -5.9(3) . . . . ?
C18 C19 C20 C10 173.8(2) . . . . ?
C13 C19 C20 C9 175.6(2) . . . . ?
C18 C19 C20 C9 -4.7(3) . . . . ?
C2 C3 C21 O22 -1.4(4) . . . . ?
C16 C3 C21 O22 177.6(2) . . . . ?
C2 C3 C21 N23 178.7(2) . . . . ?
C16 C3 C21 N23 -2.4(3) . . . . ?
O22 C21 N23 C24 -171.9(2) . . . . ?
C3 C21 N23 C24 8.1(3) . . . . ?
O22 C21 N23 C51 7.9(3) . . . . ?
C3 C21 N23 C51 -172.2(2) . . . . ?
C21 N23 C24 O25 173.4(2) . . . . ?
C51 N23 C24 O25 -6.4(3) . . . . ?
C21 N23 C24 C4 -7.8(3) . . . . ?
C51 N23 C24 C4 172.4(2) . . . . ?
C5 C4 C24 O25 3.8(4) . . . . ?
C16 C4 C24 O25 -179.4(2) . . . . ?
C5 C4 C24 N23 -174.9(2) . . . . ?
C16 C4 C24 N23 1.8(3) . . . . ?
C8 C9 C26 O27 0.3(3) . . . . ?
C20 C9 C26 O27 177.1(2) . . . . ?
C8 C9 C26 N28 -177.6(2) . . . . ?
C20 C9 C26 N28 -0.8(3) . . . . ?
O27 C26 N28 C29 179.2(2) . . . . ?
C9 C26 N28 C29 -2.9(3) . . . . ?
O27 C26 N28 C61 -1.3(3) . . . . ?
C9 C26 N28 C61 176.60(19) . . . . ?
C26 N28 C29 O30 -177.9(2) . . . . ?
C61 N28 C29 O30 2.6(3) . . . . ?
C26 N28 C29 C10 3.6(3) . . . . ?
C61 N28 C29 C10 -175.96(19) . . . . ?
C11 C10 C29 O30 1.7(4) . . . . ?
C20 C10 C29 O30 -179.1(2) . . . . ?
C11 C10 C29 N28 -179.8(2) . . . . ?
C20 C10 C29 N28 -0.5(3) . . . . ?
C14 C1 C31 C33 -48.0(3) . . . . ?
C2 C1 C31 C33 126.3(2) . . . . ?
C14 C1 C31 S32 136.3(2) . . . . ?
C2 C1 C31 S32 -49.5(3) . . . . ?
C33 C31 S32 Co1 0.4(2) . . . . ?
C1 C31 S32 Co1 176.27(16) . . . . ?
C37 Co1 S32 C31 -156.74(13) . . . . ?
C36 Co1 S32 C31 -127.48(15) . . . . ?
C39 Co1 S32 C31 131.57(16) . . . . ?
C35 Co1 S32 C31 175.5(5) . . . . ?
C38 Co1 S32 C31 161.80(14) . . . . ?
S34 Co1 S32 C31 -0.87(9) . . . . ?
C1 C31 C33 S34 -175.21(17) . . . . ?
S32 C31 C33 S34 0.6(3) . . . . ?
C31 C33 S34 Co1 -1.2(2) . . . . ?
C37 Co1 S34 C33 123.6(2) . . . . ?
C36 Co1 S34 C33 142.49(13) . . . . ?
C39 Co1 S34 C33 -140.86(14) . . . . ?
C35 Co1 S34 C33 -178.23(13) . . . . ?
C38 Co1 S34 C33 -128.0(3) . . . . ?
S32 Co1 S34 C33 1.10(9) . . . . ?
C37 Co1 C35 C39 -81.4(2) . . . . ?
C36 Co1 C35 C39 -118.9(3) . . . . ?
C38 Co1 C35 C39 -37.5(2) . . . . ?
S34 Co1 C35 C39 124.3(2) . . . . ?
S32 Co1 C35 C39 -52.0(6) . . . . ?
C37 Co1 C35 C36 37.6(2) . . . . ?
C39 Co1 C35 C36 118.9(3) . . . . ?
C38 Co1 C35 C36 81.4(2) . . . . ?
S34 Co1 C35 C36 -116.73(18) . . . . ?
S32 Co1 C35 C36 67.0(6) . . . . ?
C39 C35 C36 C37 -0.3(3) . . . . ?
Co1 C35 C36 C37 -59.82(19) . . . . ?
C39 C35 C36 Co1 59.5(2) . . . . ?
C39 Co1 C36 C37 81.3(2) . . . . ?
C35 Co1 C36 C37 118.9(3) . . . . ?
C38 Co1 C36 C37 37.6(2) . . . . ?
S34 Co1 C36 C37 -166.31(17) . . . . ?
S32 Co1 C36 C37 -47.6(2) . . . . ?
C37 Co1 C36 C35 -118.9(3) . . . . ?
C39 Co1 C36 C35 -37.7(2) . . . . ?
C38 Co1 C36 C35 -81.3(2) . . . . ?
S34 Co1 C36 C35 74.8(2) . . . . ?
S32 Co1 C36 C35 -166.52(16) . . . . ?
C35 C36 C37 C38 0.1(3) . . . . ?
Co1 C36 C37 C38 -59.82(19) . . . . ?
C35 C36 C37 Co1 59.92(19) . . . . ?
C39 Co1 C37 C36 -81.5(2) . . . . ?
C35 Co1 C37 C36 -37.85(19) . . . . ?
C38 Co1 C37 C36 -119.3(3) . . . . ?
S34 Co1 C37 C36 27.3(3) . . . . ?
S32 Co1 C37 C36 147.36(17) . . . . ?
C36 Co1 C37 C38 119.3(3) . . . . ?
C39 Co1 C37 C38 37.8(2) . . . . ?
C35 Co1 C37 C38 81.5(2) . . . . ?
S34 Co1 C37 C38 146.65(19) . . . . ?
S32 Co1 C37 C38 -93.30(19) . . . . ?
C36 C37 C38 C39 0.2(3) . . . . ?
Co1 C37 C38 C39 -59.5(2) . . . . ?
C36 C37 C38 Co1 59.7(2) . . . . ?
C37 Co1 C38 C39 118.7(3) . . . . ?
C36 Co1 C38 C39 81.4(2) . . . . ?
C35 Co1 C38 C39 37.53(19) . . . . ?
S34 Co1 C38 C39 -17.6(4) . . . . ?
S32 Co1 C38 C39 -145.11(17) . . . . ?
C36 Co1 C38 C37 -37.36(19) . . . . ?
C39 Co1 C38 C37 -118.7(3) . . . . ?
C35 Co1 C38 C37 -81.2(2) . . . . ?
S34 Co1 C38 C37 -136.3(2) . . . . ?
S32 Co1 C38 C37 96.18(18) . . . . ?
C36 C35 C39 C38 0.4(3) . . . . ?
Co1 C35 C39 C38 59.8(2) . . . . ?
C36 C35 C39 Co1 -59.4(2) . . . . ?
C37 C38 C39 C35 -0.4(3) . . . . ?
Co1 C38 C39 C35 -59.8(2) . . . . ?
C37 C38 C39 Co1 59.38(19) . . . . ?
C37 Co1 C39 C35 81.3(2) . . . . ?
C36 Co1 C39 C35 37.8(2) . . . . ?
C38 Co1 C39 C35 119.3(3) . . . . ?
S34 Co1 C39 C35 -68.1(2) . . . . ?
S32 Co1 C39 C35 168.85(16) . . . . ?
C37 Co1 C39 C38 -37.9(2) . . . . ?
C36 Co1 C39 C38 -81.5(2) . . . . ?
C35 Co1 C39 C38 -119.3(3) . . . . ?
S34 Co1 C39 C38 172.59(16) . . . . ?
S32 Co1 C39 C38 49.6(2) . . . . ?
C8 C7 C41 C43 -56.3(3) . . . . ?
C18 C7 C41 C43 128.7(3) . . . . ?
C8 C7 C41 S42 118.6(2) . . . . ?
C18 C7 C41 S42 -56.4(3) . . . . ?
C43 C41 S42 Co2 -0.9(2) . . . . ?
C7 C41 S42 Co2 -176.09(15) . . . . ?
C48 Co2 S42 C41 150.25(14) . . . . ?
C49 Co2 S42 C41 122.42(17) . . . . ?
C45 Co2 S42 C41 -153.9(5) . . . . ?
C47 Co2 S42 C41 -168.40(14) . . . . ?
C46 Co2 S42 C41 -135.76(14) . . . . ?
S44 Co2 S42 C41 0.68(9) . . . . ?
S44' Co2 S42 C41 -17.8(6) . . . . ?
C7 C41 C43 S44 175.57(19) . . . . ?
S42 C41 C43 S44 0.7(3) . . . . ?
C7 C41 C43 S44' -159.3(7) . . . . ?
S42 C41 C43 S44' 25.8(8) . . . . ?
C41 C43 S44 Co2 -0.1(2) . . . . ?
S44' C43 S44 Co2 -84.3(11) . . . . ?
C48 Co2 S44 C43 -122.22(19) . . . . ?
C49 Co2 S44 C43 -145.05(15) . . . . ?
C45 Co2 S44 C43 174.62(14) . . . . ?
C47 Co2 S44 C43 139.3(4) . . . . ?
C46 Co2 S44 C43 139.88(15) . . . . ?
S42 Co2 S44 C43 -0.40(11) . . . . ?
S44' Co2 S44 C43 84.1(10) . . . . ?
C41 C43 S44' Co2 -36.2(10) . . . . ?
S44 C43 S44' Co2 71.4(10) . . . . ?
C48 Co2 S44' C43 -116.7(8) . . . . ?
C49 Co2 S44' C43 -124.1(6) . . . . ?
C45 Co2 S44' C43 -160.6(7) . . . . ?
C47 Co2 S44' C43 138.8(4) . . . . ?
C46 Co2 S44' C43 159.9(6) . . . . ?
S42 Co2 S44' C43 27.4(8) . . . . ?
S44 Co2 S44' C43 -68.3(10) . . . . ?
C48 Co2 C45 C49 -38.2(2) . . . . ?
C47 Co2 C45 C49 -82.0(2) . . . . ?
C46 Co2 C45 C49 -119.5(3) . . . . ?
S42 Co2 C45 C49 -97.4(5) . . . . ?
S44 Co2 C45 C49 108.31(19) . . . . ?
S44' Co2 C45 C49 127.1(6) . . . . ?
C48 Co2 C45 C46 81.3(2) . . . . ?
C49 Co2 C45 C46 119.5(3) . . . . ?
C47 Co2 C45 C46 37.4(2) . . . . ?
S42 Co2 C45 C46 22.1(6) . . . . ?
S44 Co2 C45 C46 -132.21(17) . . . . ?
S44' Co2 C45 C46 -113.4(6) . . . . ?
C49 C45 C46 C47 -0.7(3) . . . . ?
Co2 C45 C46 C47 -59.5(2) . . . . ?
C49 C45 C46 Co2 58.74(19) . . . . ?
C48 Co2 C46 C45 -81.3(2) . . . . ?
C49 Co2 C46 C45 -37.4(2) . . . . ?
C47 Co2 C46 C45 -119.4(3) . . . . ?
S42 Co2 C46 C45 -174.44(15) . . . . ?
S44 Co2 C46 C45 60.8(2) . . . . ?
S44' Co2 C46 C45 77.3(6) . . . . ?
C48 Co2 C46 C47 38.1(2) . . . . ?
C49 Co2 C46 C47 82.0(2) . . . . ?
C45 Co2 C46 C47 119.4(3) . . . . ?
S42 Co2 C46 C47 -55.0(2) . . . . ?
S44 Co2 C46 C47 -179.75(17) . . . . ?
S44' Co2 C46 C47 -163.3(6) . . . . ?
C45 C46 C47 C48 0.4(3) . . . . ?
Co2 C46 C47 C48 -59.1(2) . . . . ?
C45 C46 C47 Co2 59.5(2) . . . . ?
C49 Co2 C47 C48 37.5(2) . . . . ?
C45 Co2 C47 C48 81.1(2) . . . . ?
C46 Co2 C47 C48 118.5(3) . . . . ?
S42 Co2 C47 C48 -101.99(18) . . . . ?
S44 Co2 C47 C48 119.2(4) . . . . ?
S44' Co2 C47 C48 149.6(8) . . . . ?
C48 Co2 C47 C46 -118.5(3) . . . . ?
C49 Co2 C47 C46 -81.0(2) . . . . ?
C45 Co2 C47 C46 -37.37(19) . . . . ?
S42 Co2 C47 C46 139.53(18) . . . . ?
S44 Co2 C47 C46 0.7(5) . . . . ?
S44' Co2 C47 C46 31.1(9) . . . . ?
C46 C47 C48 C49 0.0(3) . . . . ?
Co2 C47 C48 C49 -59.7(2) . . . . ?
C46 C47 C48 Co2 59.7(2) . . . . ?
C45 Co2 C48 C49 37.97(19) . . . . ?
C47 Co2 C48 C49 119.5(3) . . . . ?
C46 Co2 C48 C49 81.6(2) . . . . ?
S42 Co2 C48 C49 -152.35(17) . . . . ?
S44 Co2 C48 C49 -34.5(3) . . . . ?
S44' Co2 C48 C49 -10.0(13) . . . . ?
C49 Co2 C48 C47 -119.5(3) . . . . ?
C45 Co2 C48 C47 -81.50(19) . . . . ?
C46 Co2 C48 C47 -37.90(18) . . . . ?
S42 Co2 C48 C47 88.18(17) . . . . ?
S44 Co2 C48 C47 -153.99(15) . . . . ?
S44' Co2 C48 C47 -129.5(13) . . . . ?
C47 C48 C49 C45 -0.5(3) . . . . ?
Co2 C48 C49 C45 -60.70(19) . . . . ?
C47 C48 C49 Co2 60.2(2) . . . . ?
C46 C45 C49 C48 0.8(3) . . . . ?
Co2 C45 C49 C48 60.1(2) . . . . ?
C46 C45 C49 Co2 -59.3(2) . . . . ?
C45 Co2 C49 C48 -118.4(3) . . . . ?
C47 Co2 C49 C48 -37.47(19) . . . . ?
C46 Co2 C49 C48 -81.0(2) . . . . ?
S42 Co2 C49 C48 43.7(3) . . . . ?
S44 Co2 C49 C48 159.99(17) . . . . ?
S44' Co2 C49 C48 176.1(6) . . . . ?
C48 Co2 C49 C45 118.4(3) . . . . ?
C47 Co2 C49 C45 80.9(2) . . . . ?
C46 Co2 C49 C45 37.33(18) . . . . ?
S42 Co2 C49 C45 162.06(14) . . . . ?
S44 Co2 C49 C45 -81.64(18) . . . . ?
S44' Co2 C49 C45 -65.5(6) . . . . ?
C21 N23 C51 C52 -94.5(3) . . . . ?
C24 N23 C51 C52 85.3(3) . . . . ?
N23 C51 C52 C53 -178.0(2) . . . . ?
C51 C52 C53 C54 -178.3(3) . . . . ?
C26 N28 C61 C62 -79.1(3) . . . . ?
C29 N28 C61 C62 100.5(3) . . . . ?
N28 C61 C62 C63 -61.3(3) . . . . ?
C61 C62 C63 C64 -171.5(3) . . . . ?
C76 C71 C72 C73 -1.4(6) . . . . ?
C77 C71 C72 C73 -177.2(4) . . . . ?
C71 C72 C73 C74 1.8(6) . . . . ?
C72 C73 C74 C75 -0.4(6) . . . . ?
C73 C74 C75 C76 -1.5(7) . . . . ?
C72 C71 C76 C75 -0.4(6) . . . . ?
C77 C71 C76 C75 175.3(4) . . . . ?
C74 C75 C76 C71 1.9(6) . . . . ?
C86 C81 C82 C83 0.8(18) . . . . ?
C87 C81 C82 C83 -179.0(13) . . . . ?
C81 C82 C83 C84 -0.9(16) . . . . ?
C82 C83 C84 C85 1(3) . . . . ?
C83 C84 C85 C86 0(3) . . . . ?
C82 C81 C86 C85 0(2) . . . . ?
C87 C81 C86 C85 179.4(14) . . . . ?
C84 C85 C86 C81 0(2) . . . . ?
